data_7718183
loop_
_publ_author_name
'Mol&#x10d;anov, Lidija'
'Krawczuk, Anna'
'Pavi&#x107;, Luka'
'Juri&#x107;, Marijana'
'Andro&#x161; Dubraja, Lidija'
'Mol&#x10d;anov, Kre&#x161;imir'

_publ_section_title
;
 Charge transfer between a metal-bound halide and a quinone through
 &#x3c0;-hole interactions leads to bulk conductivity.
;
_journal_issue 14
_journal_name_full 'Dalton transactions (Cambridge, England : 2003)'
_journal_page_first 5796
_journal_page_last 5804
_journal_paper_doi 10.1039/d4dt02961e
_journal_volume 54
_journal_year 2025
_chemical_formula_moiety 'C15 H11 Br Cl Cu N3, C6 Br4 O2'
_chemical_formula_sum 'C21 H11 Br5 Cl Cu N3 O2'
_chemical_formula_weight 835.83
_space_group_IT_number 14
_space_group_name_Hall '-P 2yn'
_space_group_name_H-M_alt 'P 1 21/n 1'
_symmetry_cell_setting monoclinic
_symmetry_space_group_name_Hall '-P 2yn'
_symmetry_space_group_name_H-M 'P 1 21/n 1'
_atom_sites_solution_hydrogens geom
_audit_creation_date 2022-07-08T11:26:25-00:00
_audit_creation_method 'WinGX routine CIF_UPDATE'
_audit_update_record
;
2023-11-27 deposited with the CCDC.	2025-02-20 downloaded from the CCDC.
;
_cell_angle_alpha 90
_cell_angle_beta 108.2010(10)
_cell_angle_gamma 90
_cell_formula_units_Z 4
_cell_length_a 9.93790(10)
_cell_length_b 21.8375(2)
_cell_length_c 11.58060(10)
_cell_measurement_reflns_used 14791
_cell_measurement_temperature 293(2)
_cell_measurement_theta_max 78.928
_cell_measurement_theta_min 4.044
_cell_volume 2387.46(4)
_computing_cell_refinement 'CrysAlisPro 1.171.41.120a (Rigaku OD, 2021)'
_computing_data_collection 'CrysAlisPro 1.171.41.120a (Rigaku OD, 2021)'
_computing_data_reduction 'CrysAlisPro 1.171.41.120a (Rigaku OD, 2021)'
_computing_structure_refinement 'SHELXL-2017/1 (Sheldrick, 2017)'
_diffrn_ambient_temperature 293(2)
_diffrn_detector_area_resol_mean 10
_diffrn_measured_fraction_theta_full 1
_diffrn_measured_fraction_theta_max 0.98
_diffrn_measurement_device_type 'XtaLAB Synergy, Dualflex, HyPix'
_diffrn_measurement_method '\w scans'
_diffrn_radiation_monochromator mirror
_diffrn_radiation_type CuK\a
_diffrn_radiation_wavelength 1.54184
_diffrn_reflns_av_R_equivalents 0.0299
_diffrn_reflns_av_unetI/netI 0.0427
_diffrn_reflns_Laue_measured_fraction_full 1
_diffrn_reflns_Laue_measured_fraction_max 0.98
_diffrn_reflns_limit_h_max 12
_diffrn_reflns_limit_h_min -12
_diffrn_reflns_limit_k_max 27
_diffrn_reflns_limit_k_min -24
_diffrn_reflns_limit_l_max 14
_diffrn_reflns_limit_l_min -14
_diffrn_reflns_number 20468
_diffrn_reflns_point_group_measured_fraction_full 1
_diffrn_reflns_point_group_measured_fraction_max 0.98
_diffrn_reflns_theta_full 67.684
_diffrn_reflns_theta_max 79.777
_diffrn_reflns_theta_min 4.049
_diffrn_source 'micro-focus sealed X-ray tube'
_exptl_absorpt_coefficient_mu 12.353
_exptl_absorpt_correction_T_max 1
_exptl_absorpt_correction_T_min 0.633
_exptl_absorpt_correction_type gaussian
_exptl_absorpt_process_details
;
        CrysAlisPro 1.171.41.120a (Rigaku Oxford Diffraction, 2021)
Numerical absorption correction based on gaussian integration over
        a multifaceted crystal model
        Empirical absorption correction using spherical harmonics,
        implemented in SCALE3 ABSPACK scaling algorithm.
;
_exptl_crystal_colour black
_exptl_crystal_density_diffrn 2.325
_exptl_crystal_description prism
_exptl_crystal_F_000 1580
_exptl_crystal_size_max 0.209
_exptl_crystal_size_mid 0.082
_exptl_crystal_size_min 0.08
_refine_diff_density_max 2.813
_refine_diff_density_min -1.004
_refine_diff_density_rms 0.152
_refine_ls_extinction_coef 0.00018(4)
_refine_ls_extinction_method 'SHELXL-2017/1 (Sheldrick 2017)'
_refine_ls_goodness_of_fit_ref 1.002
_refine_ls_hydrogen_treatment constr
_refine_ls_matrix_type full
_refine_ls_number_parameters 299
_refine_ls_number_reflns 5097
_refine_ls_number_restraints 0
_refine_ls_restrained_S_all 1.002
_refine_ls_R_factor_all 0.0492
_refine_ls_R_factor_gt 0.0465
_refine_ls_shift/su_max 0.001
_refine_ls_shift/su_mean 0
_refine_ls_structure_factor_coef Fsqd
_refine_ls_weighting_details 'w=1/[\s^2^(Fo^2^)+(0.0835P)^2^+8.0242P] where P=(Fo^2^+2Fc^2^)/3'
_refine_ls_weighting_scheme calc
_refine_ls_wR_factor_ref 0.1383
_reflns_number_gt 4733
_reflns_number_total 5097
_reflns_threshold_expression 'I > 2\s(I)'
_cod_data_source_file d4dt02961e2.cif
_cod_data_source_block lidija_r58_zeleni_auto
_cod_depositor_comments 'Adding full bibliography for 7718182--7718185.cif.'
_cod_original_sg_symbol_H-M 'P 21/n'
_cod_database_code 7718183

loop_
_space_group_symop_id
_space_group_symop_operation_xyz
1 x,y,z
2 1/2-x,1/2+y,1/2-z
3 -x,-y,-z
4 1/2+x,1/2-y,1/2+z

loop_
_atom_site_label
_atom_site_fract_x
_atom_site_fract_y
_atom_site_fract_z
_atom_site_U_iso_or_equiv
_atom_site_adp_type
_atom_site_calc_flag
_atom_site_occupancy
_atom_site_disorder_assembly
_atom_site_disorder_group
_atom_site_type_symbol
Br1 0.47595(7) 0.75478(3) -0.21287(6) 0.05447(18) Uani d 1 . . Br
Br2 0.34965(6) 0.74252(2) -0.52165(5) 0.04575(17) Uani d 1 . . Br
Br3 0.31687(8) 0.48620(3) -0.48060(6) 0.05677(19) Uani d 1 . . Br
Br4 0.45679(7) 0.49844(3) -0.16882(6) 0.05792(19) Uani d 1 . . Br
O1 0.4892(7) 0.6296(2) -0.1069(4) 0.0739(14) Uani d 1 . . O
O2 0.3262(8) 0.6086(2) -0.5841(4) 0.0808(18) Uani d 1 . . O
C1 0.4564(6) 0.6254(3) -0.2154(5) 0.0449(11) Uani d 1 . . C
C2 0.4334(5) 0.6800(2) -0.2947(4) 0.0384(10) Uani d 1 . . C
C3 0.3848(5) 0.6755(2) -0.4154(4) 0.0372(9) Uani d 1 . . C
C4 0.3564(6) 0.6141(2) -0.4757(5) 0.0447(11) Uani d 1 . . C
C5 0.3723(6) 0.5599(2) -0.3962(4) 0.0397(10) Uani d 1 . . C
C6 0.4251(5) 0.5654(2) -0.2757(5) 0.0401(10) Uani d 1 . . C
Br5 0.29263(6) 0.86467(3) 0.24844(6) 0.05146(18) Uani d 1 . . Br
Cu1 0.55542(7) 0.87087(3) 0.24062(5) 0.03124(17) Uani d 1 . . Cu
Cl1 0.52995(12) 0.88377(5) 0.03857(8) 0.0334(2) Uani d 1 . . Cl
N1 0.5972(4) 0.77888(17) 0.2492(3) 0.0324(7) Uani d 1 . . N
N2 0.6497(4) 0.86002(17) 0.4149(3) 0.0320(7) Uani d 1 . . N
N3 0.5851(4) 0.96033(17) 0.2964(4) 0.0346(8) Uani d 1 . . N
C7 0.5757(6) 0.7396(2) 0.1559(4) 0.0411(10) Uani d 1 . . C
H7 0.540776 0.754545 0.076895 0.049 Uiso calc 1 . . H
C8 0.6036(7) 0.6780(3) 0.1733(5) 0.0521(13) Uani d 1 . . C
H8 0.588242 0.651887 0.106932 0.062 Uiso calc 1 . . H
C9 0.6544(7) 0.6553(2) 0.2898(6) 0.0503(13) Uani d 1 . . C
H9 0.673026 0.613726 0.302851 0.06 Uiso calc 1 . . H
C10 0.6773(6) 0.6946(2) 0.3869(5) 0.0433(11) Uani d 1 . . C
H10 0.711243 0.680075 0.466206 0.052 Uiso calc 1 . . H
C11 0.6487(5) 0.7566(2) 0.3637(4) 0.0332(9) Uani d 1 . . C
C12 0.6765(5) 0.8036(2) 0.4594(4) 0.0329(9) Uani d 1 . . C
C13 0.7262(6) 0.7933(3) 0.5830(4) 0.0448(11) Uani d 1 . . C
H13 0.743344 0.753809 0.613928 0.054 Uiso calc 1 . . H
C14 0.7496(7) 0.8433(3) 0.6593(5) 0.0519(13) Uani d 1 . . C
H14 0.78289 0.837582 0.743065 0.062 Uiso calc 1 . . H
C15 0.7239(6) 0.9024(3) 0.6120(5) 0.0469(12) Uani d 1 . . C
H15 0.740793 0.936209 0.663372 0.056 Uiso calc 1 . . H
C16 0.6730(5) 0.9097(2) 0.4881(4) 0.0351(9) Uani d 1 . . C
C17 0.6375(5) 0.9679(2) 0.4193(5) 0.0367(9) Uani d 1 . . C
C18 0.6561(6) 1.0252(3) 0.4725(5) 0.0455(11) Uani d 1 . . C
H18 0.691818 1.029477 0.556445 0.055 Uiso calc 1 . . H
C19 0.6205(7) 1.0759(3) 0.3985(6) 0.0562(14) Uani d 1 . . C
H19 0.632487 1.114975 0.432001 0.067 Uiso calc 1 . . H
C20 0.5666(7) 1.0682(2) 0.2736(7) 0.0554(14) Uani d 1 . . C
H20 0.541492 1.10204 0.222724 0.066 Uiso calc 1 . . H
C21 0.5507(6) 1.0101(2) 0.2256(5) 0.0456(11) Uani d 1 . . C
H21 0.515009 1.005198 0.141782 0.055 Uiso calc 1 . . H

loop_
_atom_site_aniso_label
_atom_site_aniso_U_11
_atom_site_aniso_U_22
_atom_site_aniso_U_33
_atom_site_aniso_U_12
_atom_site_aniso_U_13
_atom_site_aniso_U_23
Br1 0.0517(3) 0.0505(3) 0.0533(3) -0.0038(2) 0.0050(3) -0.0160(3)
Br2 0.0489(3) 0.0385(3) 0.0454(3) -0.0012(2) 0.0082(2) 0.0062(2)
Br3 0.0706(4) 0.0382(3) 0.0543(4) -0.0049(3) 0.0092(3) -0.0012(2)
Br4 0.0588(4) 0.0581(4) 0.0490(3) 0.0025(3) 0.0054(3) 0.0222(3)
O1 0.109(4) 0.076(3) 0.030(2) -0.003(3) 0.012(2) -0.0013(19)
O2 0.161(6) 0.047(2) 0.0312(19) -0.007(3) 0.025(3) 0.0004(17)
C1 0.046(3) 0.055(3) 0.034(2) -0.001(2) 0.012(2) 0.000(2)
C2 0.033(2) 0.042(2) 0.038(2) 0.0004(18) 0.0085(18) -0.0041(19)
C3 0.035(2) 0.039(2) 0.036(2) -0.0005(18) 0.0091(18) 0.0015(18)
C4 0.059(3) 0.042(3) 0.031(2) -0.002(2) 0.012(2) 0.0025(19)
C5 0.045(2) 0.035(2) 0.036(2) -0.0016(19) 0.0092(19) 0.0020(18)
C6 0.038(2) 0.045(3) 0.036(2) 0.0013(19) 0.0094(19) 0.009(2)
Br5 0.0414(3) 0.0501(3) 0.0639(4) -0.0065(2) 0.0179(3) -0.0112(3)
Cu1 0.0375(3) 0.0296(3) 0.0234(3) -0.0007(2) 0.0050(2) 0.0007(2)
Cl1 0.0477(6) 0.0322(5) 0.0176(4) 0.0001(4) 0.0064(4) 0.0062(3)
N1 0.0392(19) 0.0306(18) 0.0250(16) 0.0011(15) 0.0067(14) 0.0010(13)
N2 0.0350(18) 0.0330(18) 0.0263(16) -0.0009(14) 0.0074(14) -0.0008(14)
N3 0.0375(19) 0.0273(17) 0.0380(19) -0.0027(14) 0.0104(15) -0.0018(15)
C7 0.049(3) 0.041(2) 0.030(2) -0.001(2) 0.008(2) -0.0048(19)
C8 0.067(4) 0.041(3) 0.045(3) -0.002(2) 0.014(3) -0.014(2)
C9 0.070(4) 0.028(2) 0.054(3) 0.004(2) 0.023(3) 0.004(2)
C10 0.053(3) 0.039(3) 0.038(2) 0.004(2) 0.014(2) 0.0085(19)
C11 0.035(2) 0.032(2) 0.032(2) 0.0014(17) 0.0097(17) 0.0031(17)
C12 0.033(2) 0.037(2) 0.0262(19) -0.0002(17) 0.0058(16) 0.0010(17)
C13 0.052(3) 0.049(3) 0.030(2) -0.002(2) 0.007(2) 0.006(2)
C14 0.061(3) 0.066(4) 0.025(2) 0.001(3) 0.009(2) 0.000(2)
C15 0.054(3) 0.052(3) 0.034(2) -0.007(2) 0.013(2) -0.012(2)
C16 0.033(2) 0.041(2) 0.030(2) -0.0056(17) 0.0092(17) -0.0096(18)
C17 0.036(2) 0.035(2) 0.040(2) -0.0049(18) 0.0126(18) -0.0090(19)
C18 0.046(3) 0.043(3) 0.049(3) -0.006(2) 0.016(2) -0.014(2)
C19 0.062(3) 0.035(3) 0.076(4) -0.005(2) 0.028(3) -0.012(3)
C20 0.066(4) 0.028(2) 0.075(4) 0.001(2) 0.025(3) 0.003(2)
C21 0.052(3) 0.037(3) 0.047(3) -0.003(2) 0.014(2) 0.005(2)

loop_
_atom_type_symbol
_atom_type_description
_atom_type_scat_dispersion_real
_atom_type_scat_dispersion_imag
_atom_type_scat_source
C C 0.0181 0.0091 'International Tables Vol C Tables 4.2.6.8 and 6.1.1.4'
H H 0 0 'International Tables Vol C Tables 4.2.6.8 and 6.1.1.4'
N N 0.0311 0.018 'International Tables Vol C Tables 4.2.6.8 and 6.1.1.4'
O O 0.0492 0.0322 'International Tables Vol C Tables 4.2.6.8 and 6.1.1.4'
Cu Cu -1.9646 0.5888 'International Tables Vol C Tables 4.2.6.8 and 6.1.1.4'
Cl Cl 0.3639 0.7018 'International Tables Vol C Tables 4.2.6.8 and 6.1.1.4'
Br Br -0.6763 1.2805 'International Tables Vol C Tables 4.2.6.8 and 6.1.1.4'
I I -0.3257 6.8362 'International Tables Vol C Tables 4.2.6.8 and 6.1.1.4'

loop_
_geom_angle_atom_site_label_1
_geom_angle_atom_site_label_2
_geom_angle_atom_site_label_3
_geom_angle
_geom_angle_site_symmetry_1
_geom_angle_site_symmetry_3
_geom_angle_publ_flag
O1 C1 C6 120.8(5) . . ?
O1 C1 C2 121.9(5) . . ?
C6 C1 C2 117.0(4) . . ?
C3 C2 C1 121.8(5) . . ?
C3 C2 Br1 123.2(4) . . ?
C1 C2 Br1 115.0(4) . . ?
C2 C3 C4 120.6(5) . . ?
C2 C3 Br2 124.2(4) . . ?
C4 C3 Br2 115.1(3) . . ?
O2 C4 C5 121.0(5) . . ?
O2 C4 C3 121.7(5) . . ?
C5 C4 C3 117.3(4) . . ?
C6 C5 C4 120.6(5) . . ?
C6 C5 Br3 125.4(4) . . ?
C4 C5 Br3 114.0(4) . . ?
C5 C6 C1 122.2(5) . . ?
C5 C6 Br4 123.3(4) . . ?
C1 C6 Br4 114.4(4) . . ?
N2 Cu1 N1 78.84(15) . . ?
N2 Cu1 N3 79.32(16) . . ?
N1 Cu1 N3 155.88(16) . . ?
N2 Cu1 Cl1 158.95(12) . . ?
N1 Cu1 Cl1 97.26(11) . . ?
N3 Cu1 Cl1 99.42(12) . . ?
N2 Cu1 Br5 96.80(12) . . ?
N1 Cu1 Br5 97.78(11) . . ?
N3 Cu1 Br5 94.85(11) . . ?
Cl1 Cu1 Br5 104.24(4) . . ?
C7 N1 C11 118.3(4) . . ?
C7 N1 Cu1 127.5(3) . . ?
C11 N1 Cu1 114.2(3) . . ?
C12 N2 C16 121.7(4) . . ?
C12 N2 Cu1 119.0(3) . . ?
C16 N2 Cu1 118.9(3) . . ?
C21 N3 C17 118.8(4) . . ?
C21 N3 Cu1 126.6(4) . . ?
C17 N3 Cu1 114.5(3) . . ?
N1 C7 C8 122.2(5) . . ?
N1 C7 H7 118.9 . . ?
C8 C7 H7 118.9 . . ?
C7 C8 C9 119.4(5) . . ?
C7 C8 H8 120.3 . . ?
C9 C8 H8 120.3 . . ?
C10 C9 C8 119.6(5) . . ?
C10 C9 H9 120.2 . . ?
C8 C9 H9 120.2 . . ?
C9 C10 C11 118.5(5) . . ?
C9 C10 H10 120.7 . . ?
C11 C10 H10 120.7 . . ?
N1 C11 C10 122.0(4) . . ?
N1 C11 C12 114.3(4) . . ?
C10 C11 C12 123.7(4) . . ?
N2 C12 C13 121.0(4) . . ?
N2 C12 C11 112.7(4) . . ?
C13 C12 C11 126.2(4) . . ?
C14 C13 C12 118.2(5) . . ?
C14 C13 H13 120.9 . . ?
C12 C13 H13 120.9 . . ?
C13 C14 C15 120.5(5) . . ?
C13 C14 H14 119.8 . . ?
C15 C14 H14 119.8 . . ?
C16 C15 C14 118.7(5) . . ?
C16 C15 H15 120.7 . . ?
C14 C15 H15 120.7 . . ?
N2 C16 C15 119.8(5) . . ?
N2 C16 C17 112.7(4) . . ?
C15 C16 C17 127.5(5) . . ?
N3 C17 C18 121.9(5) . . ?
N3 C17 C16 114.0(4) . . ?
C18 C17 C16 124.1(5) . . ?
C19 C18 C17 118.6(5) . . ?
C19 C18 H18 120.7 . . ?
C17 C18 H18 120.7 . . ?
C18 C19 C20 119.5(5) . . ?
C18 C19 H19 120.3 . . ?
C20 C19 H19 120.3 . . ?
C21 C20 C19 119.5(6) . . ?
C21 C20 H20 120.3 . . ?
C19 C20 H20 120.3 . . ?
N3 C21 C20 121.8(5) . . ?
N3 C21 H21 119.1 . . ?
C20 C21 H21 119.1 . . ?

loop_
_geom_bond_atom_site_label_1
_geom_bond_atom_site_label_2
_geom_bond_site_symmetry_2
_geom_bond_distance
_geom_bond_publ_flag
Br1 C2 . 1.869(5) ?
Br2 C3 . 1.874(5) ?
Br3 C5 . 1.874(5) ?
Br4 C6 . 1.879(5) ?
O1 C1 . 1.199(7) ?
O2 C4 . 1.202(7) ?
C1 C6 . 1.472(8) ?
C1 C2 . 1.478(8) ?
C2 C3 . 1.333(7) ?
C3 C4 . 1.497(7) ?
C4 C5 . 1.478(7) ?
C5 C6 . 1.334(7) ?
Br5 Cu1 . 2.6448(9) ?
Cu1 N2 . 1.956(4) ?
Cu1 N1 . 2.047(4) ?
Cu1 N3 . 2.050(4) ?
Cu1 Cl1 . 2.2909(10) ?
N1 C7 . 1.344(6) ?
N1 C11 . 1.354(6) ?
N2 C12 . 1.331(6) ?
N2 C16 . 1.351(6) ?
N3 C21 . 1.340(7) ?
N3 C17 . 1.364(6) ?
C7 C8 . 1.376(8) ?
C7 H7 . 0.93 ?
C8 C9 . 1.377(8) ?
C8 H8 . 0.93 ?
C9 C10 . 1.375(8) ?
C9 H9 . 0.93 ?
C10 C11 . 1.391(7) ?
C10 H10 . 0.93 ?
C11 C12 . 1.472(6) ?
C12 C13 . 1.378(6) ?
C13 C14 . 1.378(8) ?
C13 H13 . 0.93 ?
C14 C15 . 1.393(9) ?
C14 H14 . 0.93 ?
C15 C16 . 1.374(7) ?
C15 H15 . 0.93 ?
C16 C17 . 1.483(7) ?
C17 C18 . 1.382(7) ?
C18 C19 . 1.376(9) ?
C18 H18 . 0.93 ?
C19 C20 . 1.387(10) ?
C19 H19 . 0.93 ?
C20 C21 . 1.374(8) ?
C20 H20 . 0.93 ?
C21 H21 . 0.93 ?

loop_
_geom_torsion_atom_site_label_1
_geom_torsion_atom_site_label_2
_geom_torsion_atom_site_label_3
_geom_torsion_atom_site_label_4
_geom_torsion
_geom_torsion_site_symmetry_1
_geom_torsion_site_symmetry_2
_geom_torsion_site_symmetry_3
_geom_torsion_site_symmetry_4
_geom_torsion_publ_flag
O1 C1 C2 C3 -173.9(6) . . . . ?
C6 C1 C2 C3 0.8(7) . . . . ?
O1 C1 C2 Br1 5.7(8) . . . . ?
C6 C1 C2 Br1 -179.7(4) . . . . ?
C1 C2 C3 C4 -2.2(8) . . . . ?
Br1 C2 C3 C4 178.3(4) . . . . ?
C1 C2 C3 Br2 178.8(4) . . . . ?
Br1 C2 C3 Br2 -0.7(6) . . . . ?
C2 C3 C4 O2 -172.5(6) . . . . ?
Br2 C3 C4 O2 6.6(8) . . . . ?
C2 C3 C4 C5 5.3(8) . . . . ?
Br2 C3 C4 C5 -175.6(4) . . . . ?
O2 C4 C5 C6 170.4(7) . . . . ?
C3 C4 C5 C6 -7.4(8) . . . . ?
O2 C4 C5 Br3 -8.1(8) . . . . ?
C3 C4 C5 Br3 174.1(4) . . . . ?
C4 C5 C6 C1 6.3(8) . . . . ?
Br3 C5 C6 C1 -175.4(4) . . . . ?
C4 C5 C6 Br4 -177.0(4) . . . . ?
Br3 C5 C6 Br4 1.3(7) . . . . ?
O1 C1 C6 C5 171.8(6) . . . . ?
C2 C1 C6 C5 -2.9(8) . . . . ?
O1 C1 C6 Br4 -5.1(8) . . . . ?
C2 C1 C6 Br4 -179.9(4) . . . . ?
C11 N1 C7 C8 0.4(8) . . . . ?
Cu1 N1 C7 C8 -177.7(4) . . . . ?
N1 C7 C8 C9 0.4(9) . . . . ?
C7 C8 C9 C10 -0.4(10) . . . . ?
C8 C9 C10 C11 -0.3(9) . . . . ?
C7 N1 C11 C10 -1.1(7) . . . . ?
Cu1 N1 C11 C10 177.2(4) . . . . ?
C7 N1 C11 C12 176.6(4) . . . . ?
Cu1 N1 C11 C12 -5.1(5) . . . . ?
C9 C10 C11 N1 1.1(8) . . . . ?
C9 C10 C11 C12 -176.4(5) . . . . ?
C16 N2 C12 C13 1.6(7) . . . . ?
Cu1 N2 C12 C13 -171.7(4) . . . . ?
C16 N2 C12 C11 -177.8(4) . . . . ?
Cu1 N2 C12 C11 8.9(5) . . . . ?
N1 C11 C12 N2 -2.0(6) . . . . ?
C10 C11 C12 N2 175.6(5) . . . . ?
N1 C11 C12 C13 178.6(5) . . . . ?
C10 C11 C12 C13 -3.8(8) . . . . ?
N2 C12 C13 C14 -1.1(8) . . . . ?
C11 C12 C13 C14 178.3(5) . . . . ?
C12 C13 C14 C15 -0.2(9) . . . . ?
C13 C14 C15 C16 0.8(9) . . . . ?
C12 N2 C16 C15 -0.9(7) . . . . ?
Cu1 N2 C16 C15 172.4(4) . . . . ?
C12 N2 C16 C17 179.3(4) . . . . ?
Cu1 N2 C16 C17 -7.3(5) . . . . ?
C14 C15 C16 N2 -0.3(8) . . . . ?
C14 C15 C16 C17 179.4(5) . . . . ?
C21 N3 C17 C18 -0.1(7) . . . . ?
Cu1 N3 C17 C18 -176.2(4) . . . . ?
C21 N3 C17 C16 -179.5(4) . . . . ?
Cu1 N3 C17 C16 4.4(5) . . . . ?
N2 C16 C17 N3 1.5(6) . . . . ?
C15 C16 C17 N3 -178.2(5) . . . . ?
N2 C16 C17 C18 -177.8(5) . . . . ?
C15 C16 C17 C18 2.5(8) . . . . ?
N3 C17 C18 C19 0.0(8) . . . . ?
C16 C17 C18 C19 179.2(5) . . . . ?
C17 C18 C19 C20 0.4(9) . . . . ?
C18 C19 C20 C21 -0.5(9) . . . . ?
C17 N3 C21 C20 0.0(8) . . . . ?
Cu1 N3 C21 C20 175.5(4) . . . . ?
C19 C20 C21 N3 0.4(9) . . . . ?
